data_4021650
loop_
_publ_author_name
'Tony K. M. Shing'
'Annie W. F. Wong'
'Taketo Ikeno'
'Tohru Yamada'

_publ_section_title
;
 Experimental and Theoretical Studies on Stereo- and Regioselectivity
 in Intramolecular Nitrone-Alkene Cycloaddition of
 Hept-6-enoses Derived from Carbohydrates
;
_journal_name_full 'Journal of Organic Chemistry'
_journal_page_first 3253
_journal_page_last 3263
_journal_paper_doi 10.1021/jo060348y
_journal_volume 71
_journal_year 2006
_chemical_formula_sum 'C14 H25 N O6'
_chemical_formula_weight 303.35
_chemical_name_systematic
; 
 ? 
;
_space_group_IT_number 19
_symmetry_cell_setting orthorhombic
_symmetry_space_group_name_Hall 'P 2ac 2ab'
_symmetry_space_group_name_H-M 'P 21 21 21'
_atom_sites_solution_hydrogens geom
_atom_sites_solution_primary direct
_atom_sites_solution_secondary difmap
_audit_creation_method SHELXL-97
_cell_angle_alpha 90.00
_cell_angle_beta 90.00
_cell_angle_gamma 90.00
_cell_formula_units_Z 8
_cell_length_a 10.0458(5)
_cell_length_b 15.1747(8)
_cell_length_c 20.8717(11)
_cell_measurement_temperature 293(2)
_cell_volume 3181.7(3)
_computing_cell_refinement 'BRUKER SMART CCD DIFFRACTOMETER'
_computing_data_collection 'BRUKER SMART CCD DIFFRACTOMETER'
_computing_data_reduction 'BRUKER SMART CCD DIFFRACTOMETER'
_computing_molecular_graphics 'SIEMENS SHELXTL'
_computing_publication_material 'SIEMENS SHELXTL'
_computing_structure_refinement 'SHELXL-97 (Sheldrick, 1997)'
_computing_structure_solution 'SHELXS-97 (Sheldrick, 1990)'
_diffrn_ambient_temperature 293(2)
_diffrn_measured_fraction_theta_full 0.997
_diffrn_measured_fraction_theta_max 0.997
_diffrn_measurement_device_type 'BRUKER SMART CCD DIFFRACTOMETER'
_diffrn_measurement_method OMEGA
_diffrn_radiation_monochromator graphite
_diffrn_radiation_source 'fine-focus sealed tube'
_diffrn_radiation_type MoK\a
_diffrn_radiation_wavelength 0.71073
_diffrn_reflns_av_R_equivalents 0.0728
_diffrn_reflns_av_sigmaI/netI 0.0715
_diffrn_reflns_limit_h_max 13
_diffrn_reflns_limit_h_min -11
_diffrn_reflns_limit_k_max 20
_diffrn_reflns_limit_k_min -10
_diffrn_reflns_limit_l_max 27
_diffrn_reflns_limit_l_min -27
_diffrn_reflns_number 21646
_diffrn_reflns_theta_full 28.11
_diffrn_reflns_theta_max 28.11
_diffrn_reflns_theta_min 1.66
_exptl_absorpt_coefficient_mu 0.098
_exptl_absorpt_correction_T_max 0.9902
_exptl_absorpt_correction_T_min 0.9711
_exptl_absorpt_correction_type SADABS
_exptl_crystal_colour COLOURLESS
_exptl_crystal_density_diffrn 1.267
_exptl_crystal_density_method 'not measured'
_exptl_crystal_description BLOCK
_exptl_crystal_F_000 1312
_exptl_crystal_size_max 0.30
_exptl_crystal_size_mid 0.20
_exptl_crystal_size_min 0.10
_refine_diff_density_max 0.423
_refine_diff_density_min -0.344
_refine_diff_density_rms 0.077
_refine_ls_abs_structure_details 'Flack H D (1983), Acta Cryst. A39, 876-881'
_refine_ls_abs_structure_Flack 0.0(10)
_refine_ls_extinction_method none
_refine_ls_goodness_of_fit_ref 1.015
_refine_ls_hydrogen_treatment mixed
_refine_ls_matrix_type full
_refine_ls_number_parameters 379
_refine_ls_number_reflns 7734
_refine_ls_number_restraints 0
_refine_ls_restrained_S_all 1.015
_refine_ls_R_factor_all 0.1008
_refine_ls_R_factor_gt 0.0574
_refine_ls_shift/su_max 0.001
_refine_ls_shift/su_mean 0.000
_refine_ls_structure_factor_coef Fsqd
_refine_ls_weighting_details 'calc w=1/[\s^2^(Fo^2^)+(0.0719P)^2^+0.0000P] where P=(Fo^2^+2Fc^2^)/3'
_refine_ls_weighting_scheme calc
_refine_ls_wR_factor_gt 0.1263
_refine_ls_wR_factor_ref 0.1462
_reflns_number_gt 4995
_reflns_number_total 7734
_reflns_threshold_expression >2sigma(I)
_cod_data_source_file jo060348ysi20060220_032707.cif
_cod_depositor_comments
;
The following automatic conversions were performed:
'_symmetry_cell_setting' value 'ORTHORHOMBIC' changed to 'orthorhombic'
according to '/home/saulius/struct/CIF-dictionaries/cif_core.dic'
dictionary named 'cif_core.dic' version 2.4.1 from 2010-06-29.

Automatic conversion script
Id: cif_fix_enum 1527 2010-12-29 10:47:43Z saulius 
;
_cod_database_code 4021650

loop_
_symmetry_equiv_pos_as_xyz
'x, y, z'
'-x+1/2, -y, z+1/2'
'-x, y+1/2, -z+1/2'
'x+1/2, -y+1/2, -z'

loop_
_atom_site_label
_atom_site_type_symbol
_atom_site_fract_x
_atom_site_fract_y
_atom_site_fract_z
_atom_site_U_iso_or_equiv
_atom_site_adp_type
_atom_site_occupancy
_atom_site_symmetry_multiplicity
_atom_site_calc_flag
_atom_site_refinement_flags
O1 O 0.6744(2) 0.67279(15) 0.27255(9) 0.0631(6) Uani 1 1 d .
O1' O 0.6776(2) 0.21478(15) 0.51324(10) 0.0632(6) Uani 1 1 d .
O2' O 0.81818(18) -0.01422(14) 0.57396(8) 0.0517(5) Uani 1 1 d .
H2'A H 0.8892 0.0038 0.5882 0.078 Uiso 1 1 calc R
O2 O 0.53415(17) 0.44676(13) 0.35541(9) 0.0497(5) Uani 1 1 d .
H2A H 0.4614 0.4634 0.3686 0.075 Uiso 1 1 calc R
O3' O 0.63380(17) -0.12110(11) 0.51009(8) 0.0412(4) Uani 1 1 d .
O3 O 0.28798(16) 0.44268(12) 0.29015(8) 0.0393(4) Uani 1 1 d .
O4 O 0.32156(16) 0.59979(12) 0.22299(8) 0.0387(4) Uani 1 1 d .
O4' O 0.49330(15) 0.01329(12) 0.44847(8) 0.0375(4) Uani 1 1 d .
O5 O 0.15152(18) 0.45619(15) 0.20089(9) 0.0527(5) Uani 1 1 d .
O5' O 0.5086(2) -0.16885(14) 0.42267(10) 0.0561(5) Uani 1 1 d .
O6 O 0.21391(19) 0.61716(12) 0.32098(8) 0.0448(5) Uani 1 1 d .
O6' O 0.39917(18) -0.02744(13) 0.54617(8) 0.0463(5) Uani 1 1 d .
N1 N 0.5954(2) 0.66755(15) 0.21466(11) 0.0442(5) Uani 1 1 d .
N1' N 0.6214(2) 0.18753(15) 0.45275(11) 0.0455(6) Uani 1 1 d .
C1 C 0.6819(3) 0.6948(2) 0.16222(15) 0.0623(9) Uani 1 1 d .
H1A H 0.7040 0.7559 0.1671 0.093 Uiso 1 1 calc R
H1B H 0.6367 0.6861 0.1222 0.093 Uiso 1 1 calc R
H1C H 0.7618 0.6602 0.1629 0.093 Uiso 1 1 calc R
C1' C 0.6528(3) 0.2543(2) 0.40460(16) 0.0624(9) Uani 1 1 d .
H1'A H 0.6080 0.3083 0.4151 0.094 Uiso 1 1 calc R
H1'B H 0.6238 0.2343 0.3633 0.094 Uiso 1 1 calc R
H1'C H 0.7472 0.2641 0.4038 0.094 Uiso 1 1 calc R
C2 C 0.5576(2) 0.57478(17) 0.21092(12) 0.0359(6) Uani 1 1 d .
H2B H 0.5413 0.5577 0.1663 0.043 Uiso 1 1 calc R
C2' C 0.6870(2) 0.10389(17) 0.43995(11) 0.0345(6) Uani 1 1 d .
H2'B H 0.6850 0.0908 0.3940 0.041 Uiso 1 1 calc R
C3' C 0.8316(2) 0.11816(18) 0.46256(11) 0.0375(6) Uani 1 1 d .
H3'A H 0.8779 0.1509 0.4288 0.045 Uiso 1 1 calc R
C3 C 0.6779(2) 0.52501(18) 0.23790(13) 0.0400(6) Uani 1 1 d .
H3A H 0.7476 0.5249 0.2051 0.048 Uiso 1 1 calc R
C4' C 0.8119(3) 0.18066(19) 0.51821(14) 0.0494(7) Uani 1 1 d .
H4'A H 0.8236 0.1498 0.5585 0.059 Uiso 1 1 calc R
H4'B H 0.8759 0.2284 0.5162 0.059 Uiso 1 1 calc R
C4 C 0.7205(3) 0.5873(2) 0.29064(14) 0.0508(7) Uani 1 1 d .
H4A H 0.6815 0.5697 0.3312 0.061 Uiso 1 1 calc R
H4B H 0.8166 0.5872 0.2950 0.061 Uiso 1 1 calc R
C5' C 0.6203(2) 0.03093(16) 0.47740(11) 0.0313(5) Uani 1 1 d .
H5'A H 0.6073 0.0498 0.5219 0.038 Uiso 1 1 calc R
C5 C 0.4348(2) 0.55740(17) 0.25170(11) 0.0334(5) Uani 1 1 d .
H5A H 0.4489 0.5812 0.2948 0.040 Uiso 1 1 calc R
C6' C 0.7020(2) -0.05219(16) 0.47617(11) 0.0343(5) Uani 1 1 d .
H6'A H 0.7165 -0.0704 0.4317 0.041 Uiso 1 1 calc R
C6 C 0.4096(2) 0.45918(16) 0.25600(12) 0.0353(6) Uani 1 1 d .
H6A H 0.4031 0.4344 0.2128 0.042 Uiso 1 1 calc R
C7' C 0.8349(2) -0.03904(18) 0.50879(12) 0.0406(6) Uani 1 1 d .
H7'A H 0.8859 -0.0940 0.5067 0.049 Uiso 1 1 calc R
C7 C 0.5204(3) 0.41386(18) 0.29210(13) 0.0419(6) Uani 1 1 d .
H7A H 0.5020 0.3505 0.2939 0.050 Uiso 1 1 calc R
C8 C 0.6500(2) 0.42859(19) 0.25688(14) 0.0441(7) Uani 1 1 d .
H8A H 0.6496 0.3929 0.2183 0.053 Uiso 1 1 calc R
H8B H 0.7224 0.4080 0.2837 0.053 Uiso 1 1 calc R
C8' C 0.9115(2) 0.03321(19) 0.47475(13) 0.0431(6) Uani 1 1 d .
H8'A H 0.9425 0.0106 0.4339 0.052 Uiso 1 1 calc R
H8'B H 0.9893 0.0478 0.5001 0.052 Uiso 1 1 calc R
C9' C 0.5037(3) -0.13896(18) 0.48632(13) 0.0427(6) Uani 1 1 d .
C9 C 0.1753(2) 0.48537(19) 0.26408(12) 0.0403(6) Uani 1 1 d .
C10' C 0.4204(2) -0.05260(18) 0.48212(12) 0.0406(6) Uani 1 1 d .
C10 C 0.2025(2) 0.58570(19) 0.25729(12) 0.0391(6) Uani 1 1 d .
C11 C 0.0617(3) 0.4633(2) 0.30943(15) 0.0558(8) Uani 1 1 d .
H11A H 0.0500 0.4005 0.3111 0.084 Uiso 1 1 calc R
H11B H -0.0188 0.4903 0.2943 0.084 Uiso 1 1 calc R
H11C H 0.0820 0.4851 0.3515 0.084 Uiso 1 1 calc R
C11' C 0.4467(3) -0.2064(2) 0.53255(17) 0.0642(9) Uani 1 1 d .
H11D H 0.5028 -0.2576 0.5332 0.096 Uiso 1 1 calc R
H11E H 0.3589 -0.2228 0.5190 0.096 Uiso 1 1 calc R
H11F H 0.4425 -0.1813 0.5748 0.096 Uiso 1 1 calc R
C12 C 0.1266(4) 0.3654(2) 0.19255(19) 0.0778(11) Uani 1 1 d .
H12A H 0.1128 0.3532 0.1479 0.117 Uiso 1 1 calc R
H12B H 0.0486 0.3490 0.2163 0.117 Uiso 1 1 calc R
H12C H 0.2015 0.3322 0.2078 0.117 Uiso 1 1 calc R
C12' C 0.5802(4) -0.2488(2) 0.41177(19) 0.0806(12) Uani 1 1 d .
H12D H 0.5775 -0.2632 0.3670 0.121 Uiso 1 1 calc R
H12E H 0.5401 -0.2956 0.4360 0.121 Uiso 1 1 calc R
H12F H 0.6710 -0.2414 0.4250 0.121 Uiso 1 1 calc R
C13' C 0.2916(3) -0.0638(2) 0.44488(16) 0.0600(8) Uani 1 1 d .
H13A H 0.2447 -0.0087 0.4438 0.090 Uiso 1 1 calc R
H13B H 0.2372 -0.1075 0.4654 0.090 Uiso 1 1 calc R
H13C H 0.3114 -0.0823 0.4019 0.090 Uiso 1 1 calc R
C13 C 0.0941(3) 0.6336(2) 0.22023(15) 0.0579(8) Uani 1 1 d .
H13D H 0.1160 0.6951 0.2173 0.087 Uiso 1 1 calc R
H13E H 0.0106 0.6269 0.2420 0.087 Uiso 1 1 calc R
H13F H 0.0874 0.6092 0.1779 0.087 Uiso 1 1 calc R
C14' C 0.3346(3) 0.0559(2) 0.55495(15) 0.0614(9) Uani 1 1 d .
H14A H 0.3245 0.0675 0.5999 0.092 Uiso 1 1 calc R
H14B H 0.2485 0.0546 0.5350 0.092 Uiso 1 1 calc R
H14C H 0.3874 0.1016 0.5358 0.092 Uiso 1 1 calc R
C14 C 0.2479(4) 0.7085(2) 0.32788(17) 0.0676(9) Uani 1 1 d .
H14D H 0.2532 0.7231 0.3726 0.101 Uiso 1 1 calc R
H14E H 0.1808 0.7442 0.3078 0.101 Uiso 1 1 calc R
H14F H 0.3324 0.7195 0.3079 0.101 Uiso 1 1 calc R

loop_
_atom_site_aniso_label
_atom_site_aniso_U_11
_atom_site_aniso_U_22
_atom_site_aniso_U_33
_atom_site_aniso_U_23
_atom_site_aniso_U_13
_atom_site_aniso_U_12
O1 0.0894(16) 0.0438(13) 0.0561(12) -0.0057(10) -0.0070(12) -0.0060(12)
O1' 0.0696(14) 0.0573(14) 0.0628(13) -0.0215(11) -0.0060(11) 0.0113(11)
O2' 0.0503(10) 0.0627(14) 0.0420(10) 0.0081(10) -0.0139(9) -0.0113(10)
O2 0.0438(10) 0.0565(13) 0.0488(11) 0.0121(10) -0.0013(8) 0.0117(9)
O3' 0.0435(10) 0.0292(10) 0.0508(10) 0.0046(8) -0.0033(8) -0.0006(8)
O3 0.0342(9) 0.0371(10) 0.0466(10) 0.0129(9) 0.0007(8) -0.0010(7)
O4 0.0329(9) 0.0421(11) 0.0412(9) 0.0160(8) 0.0028(7) 0.0071(8)
O4' 0.0328(8) 0.0389(10) 0.0408(9) 0.0062(8) -0.0037(7) -0.0031(8)
O5 0.0469(11) 0.0584(14) 0.0529(11) -0.0010(10) -0.0077(9) -0.0052(10)
O5' 0.0553(12) 0.0476(13) 0.0654(13) -0.0212(11) -0.0001(10) -0.0057(10)
O6 0.0533(12) 0.0357(11) 0.0455(10) 0.0045(9) 0.0104(9) 0.0052(9)
O6' 0.0489(10) 0.0441(12) 0.0459(10) 0.0020(9) 0.0108(8) 0.0060(9)
N1 0.0427(12) 0.0360(13) 0.0538(13) 0.0115(11) 0.0072(11) 0.0012(10)
N1' 0.0488(13) 0.0325(13) 0.0553(14) -0.0010(11) -0.0100(11) 0.0004(10)
C1 0.0558(18) 0.065(2) 0.0660(19) 0.0256(17) 0.0102(16) -0.0051(16)
C1' 0.070(2) 0.0380(18) 0.080(2) 0.0143(16) -0.0182(18) -0.0064(15)
C2 0.0368(12) 0.0337(14) 0.0373(13) 0.0041(11) 0.0034(11) 0.0033(11)
C2' 0.0367(13) 0.0350(15) 0.0317(12) -0.0013(11) -0.0041(10) -0.0002(11)
C3' 0.0383(13) 0.0399(15) 0.0345(12) 0.0038(11) -0.0008(11) -0.0069(12)
C3 0.0334(12) 0.0394(15) 0.0472(14) 0.0031(12) 0.0094(11) 0.0067(11)
C4' 0.0533(16) 0.0401(16) 0.0549(17) -0.0054(14) -0.0126(14) -0.0055(13)
C4 0.0347(14) 0.0537(19) 0.0639(18) 0.0039(16) -0.0035(13) 0.0027(13)
C5' 0.0312(11) 0.0322(13) 0.0307(11) -0.0021(10) -0.0027(9) 0.0034(10)
C5 0.0335(12) 0.0326(14) 0.0340(12) 0.0042(11) -0.0015(10) 0.0045(11)
C6' 0.0385(13) 0.0291(13) 0.0352(12) -0.0027(11) 0.0017(10) 0.0004(11)
C6 0.0352(13) 0.0307(14) 0.0400(13) -0.0001(11) 0.0026(11) 0.0027(10)
C7' 0.0376(13) 0.0357(15) 0.0483(14) -0.0012(12) -0.0040(11) 0.0071(11)
C7 0.0429(14) 0.0287(14) 0.0542(16) 0.0077(13) -0.0013(13) 0.0050(11)
C8 0.0405(14) 0.0376(16) 0.0544(16) 0.0047(13) 0.0028(12) 0.0116(12)
C8' 0.0351(13) 0.0478(17) 0.0464(14) -0.0014(13) 0.0011(11) 0.0000(12)
C9' 0.0432(15) 0.0352(16) 0.0497(15) -0.0043(13) 0.0013(13) -0.0059(12)
C9 0.0324(12) 0.0427(16) 0.0456(14) 0.0054(12) -0.0020(11) 0.0002(12)
C10' 0.0369(13) 0.0399(15) 0.0450(14) 0.0010(13) 0.0061(11) -0.0036(12)
C10 0.0349(13) 0.0405(16) 0.0419(14) 0.0086(12) 0.0042(11) 0.0062(11)
C11 0.0377(14) 0.059(2) 0.0707(19) 0.0128(16) 0.0105(13) -0.0045(14)
C11' 0.0645(19) 0.0421(19) 0.086(2) 0.0134(17) 0.0081(18) -0.0050(15)
C12 0.081(3) 0.067(3) 0.086(2) -0.013(2) 0.000(2) -0.017(2)
C12' 0.072(2) 0.066(3) 0.104(3) -0.040(2) 0.007(2) 0.0027(19)
C13' 0.0399(15) 0.067(2) 0.073(2) 0.0024(18) -0.0028(15) -0.0104(15)
C13 0.0423(16) 0.068(2) 0.0635(19) 0.0242(17) 0.0046(14) 0.0147(15)
C14' 0.0577(18) 0.063(2) 0.0632(19) -0.0047(16) 0.0136(15) 0.0189(17)
C14 0.088(2) 0.0365(18) 0.079(2) -0.0013(17) 0.003(2) 0.0065(17)

loop_
_atom_type_symbol
_atom_type_description
_atom_type_scat_dispersion_real
_atom_type_scat_dispersion_imag
_atom_type_scat_source
C C 0.0033 0.0016 'International Tables Vol C Tables 4.2.6.8 and 6.1.1.4'
H H 0.0000 0.0000 'International Tables Vol C Tables 4.2.6.8 and 6.1.1.4'
N N 0.0061 0.0033 'International Tables Vol C Tables 4.2.6.8 and 6.1.1.4'
O O 0.0106 0.0060 'International Tables Vol C Tables 4.2.6.8 and 6.1.1.4'

loop_
_geom_angle_atom_site_label_1
_geom_angle_atom_site_label_2
_geom_angle_atom_site_label_3
_geom_angle
C4 O1 N1 110.4(2)
N1' O1' C4' 108.9(2)
C9' O3' C6' 113.87(18)
C9 O3 C6 114.22(17)
C10 O4 C5 113.05(16)
C10' O4' C5' 112.35(17)
C12 O5 C9 116.8(2)
C9' O5' C12' 116.3(2)
C10 O6 C14 116.0(2)
C10' O6' C14' 115.4(2)
O1 N1 C1 106.6(2)
O1 N1 C2 103.89(19)
C1 N1 C2 112.8(2)
O1' N1' C2' 103.51(18)
O1' N1' C1' 108.6(2)
C2' N1' C1' 112.4(2)
N1 C2 C5 110.4(2)
N1 C2 C3 104.5(2)
C5 C2 C3 110.38(19)
N1' C2' C5' 110.1(2)
N1' C2' C3' 104.3(2)
C5' C2' C3' 111.23(19)
C4' C3' C8' 117.8(2)
C4' C3' C2' 101.5(2)
C8' C3' C2' 115.1(2)
C4 C3 C2 100.5(2)
C4 C3 C8 117.2(2)
C2 C3 C8 114.8(2)
O1' C4' C3' 106.9(2)
O1 C4 C3 106.5(2)
O4' C5' C6' 108.73(19)
O4' C5' C2' 108.23(18)
C6' C5' C2' 111.28(19)
O4 C5 C6 109.44(19)
O4 C5 C2 109.31(18)
C6 C5 C2 109.8(2)
O3' C6' C5' 109.96(18)
O3' C6' C7' 107.18(19)
C5' C6' C7' 111.3(2)
O3 C6 C7 107.47(19)
O3 C6 C5 110.07(19)
C7 C6 C5 110.8(2)
O2' C7' C6' 111.22(19)
O2' C7' C8' 108.5(2)
C6' C7' C8' 109.4(2)
O2 C7 C6 112.1(2)
O2 C7 C8 108.5(2)
C6 C7 C8 109.0(2)
C7 C8 C3 115.0(2)
C7' C8' C3' 114.7(2)
O5' C9' O3' 111.0(2)
O5' C9' C11' 113.4(2)
O3' C9' C11' 104.6(2)
O5' C9' C10' 103.7(2)
O3' C9' C10' 110.6(2)
C11' C9' C10' 113.6(2)
O5 C9 O3 110.6(2)
O5 C9 C11 112.7(2)
O3 C9 C11 105.1(2)
O5 C9 C10 104.6(2)
O3 C9 C10 110.1(2)
C11 C9 C10 113.9(2)
O6' C10' O4' 110.9(2)
O6' C10' C13' 112.8(2)
O4' C10' C13' 105.3(2)
O6' C10' C9' 104.8(2)
O4' C10' C9' 110.01(19)
C13' C10' C9' 113.1(2)
O4 C10 O6 110.9(2)
O4 C10 C13 106.0(2)
O6 C10 C13 112.0(2)
O4 C10 C9 110.1(2)
O6 C10 C9 105.0(2)
C13 C10 C9 112.9(2)

loop_
_geom_bond_atom_site_label_1
_geom_bond_atom_site_label_2
_geom_bond_distance
O1 C4 1.428(4)
O1 N1 1.448(3)
O1' N1' 1.443(3)
O1' C4' 1.448(4)
O2' C7' 1.421(3)
O2 C7 1.419(3)
O3' C9' 1.424(3)
O3' C6' 1.437(3)
O3 C9 1.413(3)
O3 C6 1.436(3)
O4 C10 1.410(3)
O4 C5 1.437(3)
O4' C10' 1.425(3)
O4' C5' 1.437(3)
O5 C12 1.411(4)
O5 C9 1.412(3)
O5' C9' 1.405(3)
O5' C12' 1.429(4)
O6 C10 1.417(3)
O6 C14 1.435(4)
O6' C10' 1.407(3)
O6' C14' 1.434(3)
N1 C1 1.457(4)
N1 C2 1.460(3)
N1' C2' 1.455(3)
N1' C1' 1.461(4)
C2 C5 1.522(3)
C2 C3 1.532(4)
C2' C5' 1.512(3)
C2' C3' 1.543(3)
C3' C4' 1.513(4)
C3' C8' 1.540(4)
C3 C4 1.513(4)
C3 C8 1.541(4)
C5' C6' 1.505(3)
C5 C6 1.514(4)
C6' C7' 1.511(3)
C6 C7 1.510(3)
C7' C8' 1.516(4)
C7 C8 1.511(4)
C9' C11' 1.518(4)
C9' C10' 1.557(4)
C9 C11 1.521(4)
C9 C10 1.553(4)
C10' C13' 1.519(4)
C10 C13 1.521(4)

loop_
_cod_related_entry_id
_cod_related_entry_database
_cod_related_entry_code
1 ChemSpider 9819889
